data_7247310
loop_
_publ_author_name
'Huang, Wei-Chun'
'Chen, Wei-Hao'
'Chen, Chia-Ling'
'Liao, Tsung-Te'
'Chen, Yi-Wun'
'Chen, Jhy-Der'

_publ_section_title
;
 Formation of entangled Co(ii) coordination polymers based on
 bis-pyridyl-bis-amide and angular dicarboxylate ligands: a structural
 comparison
;
_journal_issue 39
_journal_name_full CrystEngComm
_journal_page_first 5575
_journal_page_last 5587
_journal_paper_doi 10.1039/D3CE00803G
_journal_volume 25
_journal_year 2023
_chemical_formula_sum 'C24 H25 Co N2 O9 S'
_chemical_formula_weight 576.45
_space_group_crystal_system monoclinic
_space_group_IT_number 15
_space_group_name_Hall '-C 2yc'
_space_group_name_H-M_alt 'C 1 2/c 1'
_atom_sites_solution_hydrogens geom
_audit_creation_method SHELXL-2017/1
_audit_update_record
;
2023-08-06 deposited with the CCDC.	2023-09-04 downloaded from the CCDC.
;
_cell_angle_alpha 90
_cell_angle_beta 103.494(3)
_cell_angle_gamma 90
_cell_formula_units_Z 8
_cell_length_a 21.6886(10)
_cell_length_b 12.8559(7)
_cell_length_c 20.7441(11)
_cell_measurement_reflns_used 3881
_cell_measurement_temperature 299(2)
_cell_measurement_theta_max 25.15
_cell_measurement_theta_min 2.22
_cell_volume 5624.3(5)
_computing_cell_refinement 'Bruker SAINT'
_computing_data_collection 'Bruker APEX2'
_computing_data_reduction 'Bruker SAINT'
_computing_molecular_graphics 'Bruker SHELXTL'
_computing_publication_material 'Bruker SHELXTL'
_computing_structure_refinement 'SHELXL-2017/1 (Sheldrick, 2017)'
_computing_structure_solution 'SHELXS-97 (Sheldrick, 2008)'
_diffrn_ambient_temperature 299(2)
_diffrn_measured_fraction_theta_full 0.999
_diffrn_measured_fraction_theta_max 0.999
_diffrn_measurement_device_type 'Bruker APEX-II CCD'
_diffrn_measurement_method '\f and \w scans'
_diffrn_radiation_type MoK\a
_diffrn_radiation_wavelength 0.71073
_diffrn_reflns_av_R_equivalents 0.0582
_diffrn_reflns_av_unetI/netI 0.0515
_diffrn_reflns_Laue_measured_fraction_full 0.999
_diffrn_reflns_Laue_measured_fraction_max 0.999
_diffrn_reflns_limit_h_max 26
_diffrn_reflns_limit_h_min -26
_diffrn_reflns_limit_k_max 15
_diffrn_reflns_limit_k_min -15
_diffrn_reflns_limit_l_max 25
_diffrn_reflns_limit_l_min -25
_diffrn_reflns_number 23579
_diffrn_reflns_point_group_measured_fraction_full 0.999
_diffrn_reflns_point_group_measured_fraction_max 0.999
_diffrn_reflns_theta_full 25.242
_diffrn_reflns_theta_max 25.999
_diffrn_reflns_theta_min 1.855
_exptl_absorpt_coefficient_mu 0.735
_exptl_absorpt_correction_type none
_exptl_crystal_colour pink
_exptl_crystal_density_diffrn 1.362
_exptl_crystal_description PLATE
_exptl_crystal_F_000 2384
_exptl_crystal_size_max 0.200
_exptl_crystal_size_mid 0.200
_exptl_crystal_size_min 0.050
_refine_diff_density_max 1.386
_refine_diff_density_min -0.373
_refine_diff_density_rms 0.127
_refine_ls_extinction_method none
_refine_ls_goodness_of_fit_ref 1.082
_refine_ls_hydrogen_treatment constr
_refine_ls_matrix_type full
_refine_ls_number_parameters 351
_refine_ls_number_reflns 5532
_refine_ls_number_restraints 0
_refine_ls_restrained_S_all 1.082
_refine_ls_R_factor_all 0.1104
_refine_ls_R_factor_gt 0.0784
_refine_ls_shift/su_max 0.000
_refine_ls_shift/su_mean 0.000
_refine_ls_structure_factor_coef Fsqd
_refine_ls_weighting_details 'w=1/[\s^2^(Fo^2^)+(0.1228P)^2^+19.1028P] where P=(Fo^2^+2Fc^2^)/3'
_refine_ls_weighting_scheme calc
_refine_ls_wR_factor_gt 0.2166
_refine_ls_wR_factor_ref 0.2383
_reflns_Friedel_coverage 0.000
_reflns_number_gt 3838
_reflns_number_total 5532
_reflns_threshold_expression 'I > 2\s(I)'
_cod_data_source_file d3ce00803g2.cif
_cod_data_source_block 2a
_cod_depositor_comments 'Adding full bibliography for 7247304--7247313.cif.'
_cod_original_sg_symbol_H-M 'C 2/c'
_cod_database_code 7247310
_shelx_shelxl_version_number 2017/1
_shelx_space_group_comment
; 
The symmetry employed for this shelxl refinement is uniquely defined 
by the following loop, which should always be used as a source of 
symmetry information in preference to the above space-group names. 
They are only intended as comments. 
;
_shelx_estimated_absorpt_t_min 0.867
_shelx_estimated_absorpt_t_max 0.964

loop_
_space_group_symop_operation_xyz
'x, y, z'
'-x, y, -z+1/2'
'x+1/2, y+1/2, z'
'-x+1/2, y+1/2, -z+1/2'
'-x, -y, -z'
'x, -y, z-1/2'
'-x+1/2, -y+1/2, -z'
'x+1/2, -y+1/2, z-1/2'

loop_
_atom_site_label
_atom_site_type_symbol
_atom_site_fract_x
_atom_site_fract_y
_atom_site_fract_z
_atom_site_U_iso_or_equiv
_atom_site_adp_type
_atom_site_occupancy
_atom_site_site_symmetry_order
_atom_site_calc_flag
_atom_site_refinement_flags_posn
_atom_site_refinement_flags_adp
_atom_site_refinement_flags_occupancy
_atom_site_disorder_assembly
_atom_site_disorder_group
Co Co 0.51669(3) 0.49951(5) 0.57257(3) 0.0383(3) Uani 1 1 d . . . . .
S S 0.61749(7) 1.13603(11) 0.49009(12) 0.0751(6) Uani 1 1 d . . . . .
O1 O 0.333(4) 0.764(7) 0.7661(19) 0.119(11) Uani 0.5 1 d . . P A 1
O1' O 0.321(4) 0.763(7) 0.7433(19) 0.119(11) Uani 0.5 1 d . . P A 2
O2 O 0.53814(16) 0.6494(3) 0.55581(18) 0.0432(8) Uani 1 1 d . . . . .
O3 O 0.51488(17) 0.6464(3) 0.44500(19) 0.0460(9) Uani 1 1 d . . . . .
O4 O 0.6298(4) 1.1733(9) 0.5656(9) 0.067(2) Uani 0.5 1 d . . P B 1
O4' O 0.6134(4) 1.1941(9) 0.5413(9) 0.067(2) Uani 0.5 1 d . . P B 2
O5 O 0.5806(7) 1.1940(9) 0.4437(9) 0.067(2) Uani 0.5 1 d . . P B 1
O5' O 0.5789(7) 1.1712(9) 0.4180(9) 0.067(2) Uani 0.5 1 d . . P B 2
O6 O 0.88790(16) 1.0469(3) 0.39072(19) 0.0465(9) Uani 1 1 d . . . . .
O7 O 0.92261(16) 1.0389(3) 0.49944(19) 0.0451(9) Uani 1 1 d . . . . .
N1 N 0.46858(19) 0.5280(3) 0.6454(2) 0.0381(9) Uani 1 1 d . . . . .
N2 N 0.3522(3) 0.5942(4) 0.7738(3) 0.0691(15) Uani 1 1 d . . . . .
H2A H 0.346131 0.541482 0.797138 0.083 Uiso 1 1 calc R U . . .
C1 C 0.4542(3) 0.6259(4) 0.6575(3) 0.0499(13) Uani 1 1 d . . . . .
H1A H 0.472300 0.678880 0.637633 0.060 Uiso 1 1 calc R U . . .
C2 C 0.4151(3) 0.6534(4) 0.6969(3) 0.0569(15) Uani 1 1 d . . . . .
H2B H 0.405914 0.723010 0.702393 0.068 Uiso 1 1 calc R U . . .
C3 C 0.3889(3) 0.5764(5) 0.7288(3) 0.0508(14) Uani 1 1 d . . . . .
C4 C 0.4045(4) 0.4736(5) 0.7171(4) 0.070(2) Uani 1 1 d . . . . .
H4A H 0.388514 0.418796 0.737477 0.084 Uiso 1 1 calc R U . . .
C5 C 0.4434(3) 0.4548(4) 0.6753(3) 0.0618(17) Uani 1 1 d . . . . .
H5B H 0.452766 0.385985 0.667605 0.074 Uiso 1 1 calc R U . . .
C6 C 0.3241(4) 0.6851(7) 0.7859(4) 0.084(2) Uani 1 1 d . . . . .
C7 C 0.2910(4) 0.6785(7) 0.8407(4) 0.095(3) Uani 1 1 d . . . . .
H7A H 0.322291 0.665337 0.881627 0.114 Uiso 1 1 calc R U . . .
H7B H 0.262593 0.619163 0.832711 0.114 Uiso 1 1 calc R U . . .
C8 C 0.2537(4) 0.7718(8) 0.8505(4) 0.100(3) Uani 1 1 d . . . . .
H8A H 0.223435 0.787468 0.809230 0.120 Uiso 1 1 calc R U . . .
H8B H 0.282121 0.830733 0.861364 0.120 Uiso 1 1 calc R U . . .
C9 C 0.2187(4) 0.7577(9) 0.9042(4) 0.107(3) Uani 1 1 d . . . . .
H9A H 0.194440 0.693643 0.896897 0.128 Uiso 1 1 calc R U . . .
H9B H 0.189326 0.814936 0.903196 0.128 Uiso 1 1 calc R U . . .
C10 C 0.2654(5) 0.7539(9) 0.9720(5) 0.118(4) Uani 1 1 d . . . . .
H10A H 0.293283 0.694554 0.973102 0.177 Uiso 1 1 calc R U . . .
H10B H 0.291417 0.816116 0.977417 0.177 Uiso 1 1 calc R U . . .
C11 C 0.5333(2) 0.6911(4) 0.5005(3) 0.0381(11) Uani 1 1 d . . . . .
C12 C 0.5527(2) 0.8026(4) 0.4988(3) 0.0414(12) Uani 1 1 d . . . . .
C13 C 0.5712(3) 0.8589(4) 0.5563(3) 0.0524(14) Uani 1 1 d . . . . .
H13A H 0.571252 0.828163 0.596929 0.063 Uiso 1 1 calc R U . . .
C14 C 0.5900(3) 0.9632(5) 0.5538(4) 0.0627(17) Uani 1 1 d . . . . .
H14A H 0.601702 1.001943 0.592569 0.075 Uiso 1 1 calc R U . . .
C15 C 0.5909(2) 1.0072(4) 0.4945(4) 0.0545(16) Uani 1 1 d . . . . .
C16 C 0.5721(3) 0.9525(5) 0.4361(4) 0.0676(18) Uani 1 1 d . . . . .
H16A H 0.571732 0.984161 0.395721 0.081 Uiso 1 1 calc R U . . .
C17 C 0.5536(3) 0.8496(5) 0.4386(3) 0.0586(15) Uani 1 1 d . . . . .
H17A H 0.541715 0.811540 0.399500 0.070 Uiso 1 1 calc R U . . .
C18 C 0.6955(2) 1.1198(4) 0.4779(4) 0.0534(16) Uani 1 1 d . . . . .
C19 C 0.7439(3) 1.0961(5) 0.5310(4) 0.0661(18) Uani 1 1 d . . . . .
H19A H 0.736405 1.093389 0.573329 0.079 Uiso 1 1 calc R U . . .
C20 C 0.8035(3) 1.0765(5) 0.5219(3) 0.0576(15) Uani 1 1 d . . . . .
H20A H 0.836530 1.060481 0.558009 0.069 Uiso 1 1 calc R U . . .
C21 C 0.8143(2) 1.0806(4) 0.4589(3) 0.0434(12) Uani 1 1 d . . . . .
C22 C 0.7654(2) 1.1069(5) 0.4052(3) 0.0562(15) Uani 1 1 d . . . . .
H22A H 0.772541 1.111492 0.362836 0.067 Uiso 1 1 calc R U . . .
C23 C 0.7052(3) 1.1265(5) 0.4161(4) 0.0677(19) Uani 1 1 d . . . . .
H23A H 0.671890 1.144071 0.380727 0.081 Uiso 1 1 calc R U . . .
C24 C 0.8787(2) 1.0543(4) 0.4484(3) 0.0410(12) Uani 1 1 d . . . . .
O8 O 0.489(3) 0.914(4) 0.771(2) 0.199(19) Uiso 0.25 1 d . . P C 1
O8' O 0.464(3) 0.997(5) 0.750(4) 0.27(3) Uiso 0.25 1 d . . P D 2
O9 O 0.9709(15) 1.320(3) 0.240(2) 0.169(14) Uiso 0.25 1 d . . P E 1
O9' O 1.090(3) 1.531(4) 0.250(3) 0.22(2) Uiso 0.25 1 d . . P F 2
O10 O 0.9195(12) 1.2454(17) 0.3188(10) 0.078(6) Uiso 0.25 1 d . . P G 1
O10' O 0.8851(14) 1.248(2) 0.3126(12) 0.097(7) Uiso 0.25 1 d . . P H 2
O11 O 0.2888(17) 0.973(3) 0.7583(17) 0.142(11) Uiso 0.25 1 d . . P I 1
O11' O 0.353(3) 0.992(3) 0.755(2) 0.178(16) Uiso 0.25 1 d . . P J 2

loop_
_atom_site_aniso_label
_atom_site_aniso_U_11
_atom_site_aniso_U_22
_atom_site_aniso_U_33
_atom_site_aniso_U_23
_atom_site_aniso_U_13
_atom_site_aniso_U_12
Co 0.0351(4) 0.0265(4) 0.0569(5) 0.0001(3) 0.0180(3) -0.0001(3)
S 0.0433(8) 0.0229(7) 0.174(2) 0.0065(9) 0.0561(10) 0.0006(6)
O1 0.18(3) 0.103(5) 0.10(2) 0.05(2) 0.10(3) 0.085(14)
O1' 0.18(3) 0.103(5) 0.10(2) 0.05(2) 0.10(3) 0.085(14)
O2 0.0405(19) 0.0296(18) 0.064(2) -0.0032(17) 0.0209(17) -0.0060(14)
O3 0.048(2) 0.0293(18) 0.065(2) -0.0023(17) 0.0216(18) -0.0045(16)
O4 0.046(2) 0.020(4) 0.146(10) 0.010(2) 0.047(4) 0.016(2)
O4' 0.046(2) 0.020(4) 0.146(10) 0.010(2) 0.047(4) 0.016(2)
O5 0.046(2) 0.020(4) 0.146(10) 0.010(2) 0.047(4) 0.016(2)
O5' 0.046(2) 0.020(4) 0.146(10) 0.010(2) 0.047(4) 0.016(2)
O6 0.0406(19) 0.040(2) 0.062(2) -0.0044(18) 0.0182(18) 0.0012(16)
O7 0.0312(17) 0.041(2) 0.063(2) 0.0021(17) 0.0105(17) 0.0059(15)
N1 0.039(2) 0.030(2) 0.048(2) 0.0049(18) 0.0148(19) 0.0058(17)
N2 0.092(4) 0.054(3) 0.077(4) 0.008(3) 0.051(3) 0.016(3)
C1 0.060(3) 0.037(3) 0.061(3) 0.004(3) 0.030(3) 0.000(3)
C2 0.078(4) 0.035(3) 0.064(4) 0.008(3) 0.030(3) 0.010(3)
C3 0.055(3) 0.049(3) 0.053(3) 0.003(3) 0.022(3) 0.012(3)
C4 0.097(5) 0.036(3) 0.096(5) 0.003(3) 0.059(4) -0.007(3)
C5 0.089(5) 0.031(3) 0.083(4) -0.001(3) 0.055(4) 0.002(3)
C6 0.093(5) 0.084(6) 0.090(5) 0.012(5) 0.051(4) 0.031(5)
C7 0.113(7) 0.092(6) 0.098(6) 0.002(5) 0.058(5) 0.026(5)
C8 0.087(6) 0.120(8) 0.101(6) -0.007(5) 0.040(5) 0.028(5)
C9 0.095(6) 0.155(10) 0.082(6) -0.023(6) 0.043(5) 0.033(6)
C10 0.104(7) 0.154(10) 0.119(8) 0.004(7) 0.070(6) 0.024(7)
C11 0.029(2) 0.031(3) 0.060(3) 0.002(2) 0.022(2) 0.002(2)
C12 0.030(2) 0.030(3) 0.070(3) 0.002(2) 0.024(2) 0.001(2)
C13 0.054(3) 0.033(3) 0.079(4) -0.006(3) 0.034(3) -0.010(2)
C14 0.060(4) 0.035(3) 0.102(5) -0.017(3) 0.038(4) -0.014(3)
C15 0.032(3) 0.027(3) 0.110(5) 0.008(3) 0.027(3) 0.000(2)
C16 0.066(4) 0.041(3) 0.098(5) 0.022(4) 0.022(4) -0.006(3)
C17 0.062(4) 0.041(3) 0.077(4) 0.005(3) 0.023(3) -0.007(3)
C18 0.034(3) 0.023(2) 0.110(5) 0.004(3) 0.030(3) 0.000(2)
C19 0.054(4) 0.065(4) 0.092(5) -0.004(4) 0.043(4) -0.004(3)
C20 0.039(3) 0.060(4) 0.076(4) -0.001(3) 0.016(3) 0.002(3)
C21 0.031(2) 0.029(3) 0.072(4) 0.000(2) 0.016(2) -0.003(2)
C22 0.037(3) 0.058(4) 0.076(4) 0.010(3) 0.018(3) 0.006(3)
C23 0.033(3) 0.058(4) 0.111(6) 0.019(4) 0.014(3) 0.007(3)
C24 0.035(3) 0.021(2) 0.071(4) 0.000(2) 0.020(3) -0.0025(19)

loop_
_atom_type_symbol
_atom_type_description
_atom_type_scat_dispersion_real
_atom_type_scat_dispersion_imag
_atom_type_scat_source
C C 0.0033 0.0016 'International Tables Vol C Tables 4.2.6.8 and 6.1.1.4'
H H 0.0000 0.0000 'International Tables Vol C Tables 4.2.6.8 and 6.1.1.4'
N N 0.0061 0.0033 'International Tables Vol C Tables 4.2.6.8 and 6.1.1.4'
O O 0.0106 0.0060 'International Tables Vol C Tables 4.2.6.8 and 6.1.1.4'
S S 0.1246 0.1234 'International Tables Vol C Tables 4.2.6.8 and 6.1.1.4'
Co Co 0.3494 0.9721 'International Tables Vol C Tables 4.2.6.8 and 6.1.1.4'

loop_
_geom_angle_atom_site_label_1
_geom_angle_atom_site_label_2
_geom_angle_atom_site_label_3
_geom_angle
_geom_angle_site_symmetry_1
_geom_angle_site_symmetry_3
_geom_angle_publ_flag
O3 Co O2 160.12(16) 5_666 . ?
O3 Co N1 95.16(15) 5_666 . ?
O2 Co N1 97.61(15) . . ?
O3 Co O6 93.77(15) 5_666 7_666 ?
O2 Co O6 94.87(14) . 7_666 ?
N1 Co O6 113.99(16) . 7_666 ?
O3 Co O7 84.39(14) 5_666 7_666 ?
O2 Co O7 84.39(14) . 7_666 ?
N1 Co O7 174.25(15) . 7_666 ?
O6 Co O7 60.39(14) 7_666 7_666 ?
O3 Co O7 82.70(14) 5_666 3_445 ?
O2 Co O7 83.19(14) . 3_445 ?
N1 Co O7 85.47(15) . 3_445 ?
O6 Co O7 160.50(14) 7_666 3_445 ?
O7 Co O7 100.13(11) 7_666 3_445 ?
O3 Co C24 89.69(15) 5_666 7_666 ?
O2 Co C24 88.82(14) . 7_666 ?
N1 Co C24 144.20(18) . 7_666 ?
O6 Co C24 30.22(16) 7_666 7_666 ?
O7 Co C24 30.19(15) 7_666 7_666 ?
O7 Co C24 130.32(17) 3_445 7_666 ?
O3 Co Co 79.90(11) 5_666 5_666 ?
O2 Co Co 80.30(11) . 5_666 ?
N1 Co Co 135.03(12) . 5_666 ?
O6 Co Co 110.94(11) 7_666 5_666 ?
O7 Co Co 50.56(9) 7_666 5_666 ?
O7 Co Co 49.57(9) 3_445 5_666 ?
C24 Co Co 80.74(14) 7_666 5_666 ?
O5 S O4 118.5(6) . . ?
O4' S O5' 118.3(5) . . ?
O4' S C15 113.9(5) . . ?
O5 S C15 114.6(5) . . ?
O4 S C15 102.3(4) . . ?
O5' S C15 102.0(4) . . ?
O4' S C18 115.3(5) . . ?
O5 S C18 113.3(5) . . ?
O4 S C18 103.1(4) . . ?
O5' S C18 101.9(4) . . ?
C15 S C18 103.3(2) . . ?
C11 O2 Co 126.2(3) . . ?
C11 O3 Co 127.8(3) . 5_666 ?
C24 O6 Co 92.2(3) . 7_666 ?
C24 O7 Co 85.6(3) . 7_666 ?
C24 O7 Co 165.4(3) . 3 ?
Co O7 Co 79.86(11) 7_666 3 ?
C5 N1 C1 116.4(4) . . ?
C5 N1 Co 123.8(4) . . ?
C1 N1 Co 119.2(3) . . ?
C6 N2 C3 128.1(6) . . ?
C6 N2 H2A 116.0 . . ?
C3 N2 H2A 116.0 . . ?
N1 C1 C2 124.5(5) . . ?
N1 C1 H1A 117.7 . . ?
C2 C1 H1A 117.7 . . ?
C1 C2 C3 119.1(5) . . ?
C1 C2 H2B 120.5 . . ?
C3 C2 H2B 120.5 . . ?
N2 C3 C2 124.9(5) . . ?
N2 C3 C4 118.3(5) . . ?
C2 C3 C4 116.7(5) . . ?
C5 C4 C3 119.2(5) . . ?
C5 C4 H4A 120.4 . . ?
C3 C4 H4A 120.4 . . ?
N1 C5 C4 124.0(5) . . ?
N1 C5 H5B 118.0 . . ?
C4 C5 H5B 118.0 . . ?
O1 C6 N2 126(3) . . ?
O1' C6 N2 119(3) . . ?
O1 C6 C7 119(3) . . ?
O1' C6 C7 126(3) . . ?
N2 C6 C7 114.0(7) . . ?
C6 C7 C8 115.8(7) . . ?
C6 C7 H7A 108.3 . . ?
C8 C7 H7A 108.3 . . ?
C6 C7 H7B 108.3 . . ?
C8 C7 H7B 108.3 . . ?
H7A C7 H7B 107.4 . . ?
C7 C8 C9 112.9(8) . . ?
C7 C8 H8A 109.0 . . ?
C9 C8 H8A 109.0 . . ?
C7 C8 H8B 109.0 . . ?
C9 C8 H8B 109.0 . . ?
H8A C8 H8B 107.8 . . ?
C8 C9 C10 110.2(8) . . ?
C8 C9 H9A 109.6 . . ?
C10 C9 H9A 109.6 . . ?
C8 C9 H9B 109.6 . . ?
C10 C9 H9B 109.6 . . ?
H9A C9 H9B 108.1 . . ?
C10 C10 C9 113.7(11) 7_567 . ?
C10 C10 H10A 108.8 7_567 . ?
C9 C10 H10A 108.8 . . ?
C10 C10 H10B 108.8 7_567 . ?
C9 C10 H10B 108.8 . . ?
H10A C10 H10B 107.7 . . ?
O2 C11 O3 125.7(5) . . ?
O2 C11 C12 117.9(5) . . ?
O3 C11 C12 116.4(5) . . ?
C13 C12 C17 119.2(5) . . ?
C13 C12 C11 120.8(5) . . ?
C17 C12 C11 120.0(5) . . ?
C12 C13 C14 119.9(6) . . ?
C12 C13 H13A 120.0 . . ?
C14 C13 H13A 120.0 . . ?
C15 C14 C13 119.8(6) . . ?
C15 C14 H14A 120.1 . . ?
C13 C14 H14A 120.1 . . ?
C14 C15 C16 121.3(5) . . ?
C14 C15 S 120.9(5) . . ?
C16 C15 S 117.8(5) . . ?
C15 C16 C17 118.9(6) . . ?
C15 C16 H16A 120.5 . . ?
C17 C16 H16A 120.5 . . ?
C16 C17 C12 120.8(6) . . ?
C16 C17 H17A 119.6 . . ?
C12 C17 H17A 119.6 . . ?
C23 C18 C19 121.3(5) . . ?
C23 C18 S 119.5(5) . . ?
C19 C18 S 119.2(5) . . ?
C18 C19 C20 120.0(6) . . ?
C18 C19 H19A 120.0 . . ?
C20 C19 H19A 120.0 . . ?
C19 C20 C21 119.7(6) . . ?
C19 C20 H20A 120.2 . . ?
C21 C20 H20A 120.2 . . ?
C20 C21 C22 120.1(5) . . ?
C20 C21 C24 119.8(5) . . ?
C22 C21 C24 120.1(5) . . ?
C21 C22 C23 118.8(6) . . ?
C21 C22 H22A 120.6 . . ?
C23 C22 H22A 120.6 . . ?
C18 C23 C22 120.0(6) . . ?
C18 C23 H23A 120.0 . . ?
C22 C23 H23A 120.0 . . ?
O6 C24 O7 121.8(4) . . ?
O6 C24 C21 120.9(5) . . ?
O7 C24 C21 117.3(5) . . ?
O6 C24 Co 57.6(2) . 7_666 ?
O7 C24 Co 64.3(3) . 7_666 ?
C21 C24 Co 176.5(4) . 7_666 ?
O8' O9' O11' 149(7) 7_676 7_676 ?

loop_
_geom_bond_atom_site_label_1
_geom_bond_atom_site_label_2
_geom_bond_distance
_geom_bond_site_symmetry_2
_geom_bond_publ_flag
Co O3 2.000(3) 5_666 ?
Co O2 2.031(3) . ?
Co N1 2.058(4) . ?
Co O6 2.117(4) 7_666 ?
Co O7 2.264(4) 7_666 ?
Co O7 2.297(4) 3_445 ?
Co C24 2.506(5) 7_666 ?
Co Co 2.9279(14) 5_666 ?
S O4' 1.32(2) . ?
S O5 1.33(2) . ?
S O4 1.60(2) . ?
S O5' 1.60(2) . ?
S C15 1.763(5) . ?
S C18 1.781(5) . ?
O1 C6 1.13(8) . ?
O1' C6 1.33(6) . ?
O2 C11 1.248(6) . ?
O3 C11 1.265(6) . ?
O6 C24 1.262(6) . ?
O7 C24 1.264(6) . ?
N1 C5 1.314(7) . ?
N1 C1 1.335(7) . ?
N2 C6 1.367(9) . ?
N2 C3 1.381(7) . ?
N2 H2A 0.8600 . ?
C1 C2 1.355(8) . ?
C1 H1A 0.9300 . ?
C2 C3 1.383(8) . ?
C2 H2B 0.9300 . ?
C3 C4 1.399(8) . ?
C4 C5 1.365(8) . ?
C4 H4A 0.9300 . ?
C5 H5B 0.9300 . ?
C6 C7 1.484(10) . ?
C7 C8 1.486(11) . ?
C7 H7A 0.9700 . ?
C7 H7B 0.9700 . ?
C8 C9 1.499(11) . ?
C8 H8A 0.9700 . ?
C8 H8B 0.9700 . ?
C9 C10 1.530(13) . ?
C9 H9A 0.9700 . ?
C9 H9B 0.9700 . ?
C10 C10 1.474(16) 7_567 ?
C10 H10A 0.9700 . ?
C10 H10B 0.9700 . ?
C11 C12 1.497(7) . ?
C12 C13 1.373(8) . ?
C12 C17 1.393(8) . ?
C13 C14 1.406(8) . ?
C13 H13A 0.9300 . ?
C14 C15 1.358(10) . ?
C14 H14A 0.9300 . ?
C15 C16 1.377(10) . ?
C16 C17 1.387(8) . ?
C16 H16A 0.9300 . ?
C17 H17A 0.9300 . ?
C18 C23 1.349(9) . ?
C18 C19 1.367(9) . ?
C19 C20 1.374(8) . ?
C19 H19A 0.9300 . ?
C20 C21 1.381(8) . ?
C20 H20A 0.9300 . ?
C21 C22 1.388(8) . ?
C21 C24 1.501(7) . ?
C22 C23 1.398(8) . ?
C22 H22A 0.9300 . ?
C23 H23A 0.9300 . ?
O8 O8 1.09(8) 2_656 ?
O8' O9' 1.23(7) 7_676 ?
O8' O8' 1.57(14) 2_656 ?
O9 O9 1.23(6) 2_755 ?
O9' O11' 1.30(6) 7_676 ?
